data_1507690
loop_
_publ_author_name
'Sarotti, Ariel M.'
'Spanevello, Rolando A.'
'Su\'arez, Alejandra G'
'Echeverr\'ia, Gustavo A'
'Piro, Oscar E.'

_publ_section_title
;
 1,3-Dipolar cycloaddition reactions of azomethine ylides with a
 cellulose-derived chiral enone. A novel route for organocatalysts
 development.
;
_journal_issue 10
_journal_name_full 'Organic letters'
_journal_page_first 2556
_journal_page_last 2559
_journal_paper_doi 10.1021/ol3008588
_journal_volume 14
_journal_year 2012
_chemical_absolute_configuration ad
_chemical_formula_sum 'C17 H19 N O5'
_chemical_formula_weight 317.33
_chemical_name_systematic
; 
1S,2R,3S,5S,6S,8R-3-methyl-3-methoxycarbonyl-5-phenyl-9,
11-dioxa-4-azatricyclo[6.2.1.0^2,6^]undecan-7-one 
;
_space_group_IT_number 18
_symmetry_cell_setting orthorhombic
_symmetry_space_group_name_Hall 'P 2 2ab'
_symmetry_space_group_name_H-M 'P 21 21 2'
_atom_sites_solution_hydrogens geom
_atom_sites_solution_primary direct
_atom_sites_solution_secondary difmap
_audit_creation_method SHELXL-97
_cell_angle_alpha 90.00
_cell_angle_beta 90.00
_cell_angle_gamma 90.00
_cell_formula_units_Z 4
_cell_length_a 15.9699(4)
_cell_length_b 13.9567(4)
_cell_length_c 6.9126(2)
_cell_measurement_reflns_used 3330
_cell_measurement_temperature 295(2)
_cell_measurement_theta_max 73.8740
_cell_measurement_theta_min 4.2034
_cell_volume 1540.73(7)
_computing_cell_refinement
;
CrysAlisPro, Oxford Diffraction Ltd.,
Version 1.171.33.66 (release 28-04-2010 CrysAlis171 .NET)
(compiled Apr 28 2010,14:27:37)
;
_computing_data_collection
;
CrysAlisPro, Oxford Diffraction Ltd.,
Version 1.171.33.66 (release 28-04-2010 CrysAlis171 .NET)
(compiled Apr 28 2010,14:27:37)
;
_computing_data_reduction
;
CrysAlisPro, Oxford Diffraction Ltd.,
Version 1.171.33.66 (release 28-04-2010 CrysAlis171 .NET)
(compiled Apr 28 2010,14:27:37)
;
_computing_molecular_graphics 'ORTEP (Johnson, 1976)'
_computing_publication_material 'SHELXL-97 (Sheldrick, 1997)'
_computing_structure_refinement 'SHELXL-97 (Sheldrick, 1997)'
_computing_structure_solution 'SHELXS-97 (Sheldrick, 1997)'
_diffrn_ambient_temperature 295(2)
_diffrn_detector_area_resol_mean 16.0604
_diffrn_measured_fraction_theta_full 0.981
_diffrn_measured_fraction_theta_max 0.981
_diffrn_measurement_device_type 'Xcalibur, Eos, Gemini'
_diffrn_measurement_method '\w scans'
_diffrn_radiation_monochromator graphite
_diffrn_radiation_source 'fine-focus sealed tube'
_diffrn_radiation_type CuK\a
_diffrn_radiation_wavelength 1.54184
_diffrn_reflns_av_R_equivalents 0.0321
_diffrn_reflns_av_sigmaI/netI 0.0354
_diffrn_reflns_limit_h_max 19
_diffrn_reflns_limit_h_min -19
_diffrn_reflns_limit_k_max 13
_diffrn_reflns_limit_k_min -17
_diffrn_reflns_limit_l_max 8
_diffrn_reflns_limit_l_min -8
_diffrn_reflns_number 7063
_diffrn_reflns_theta_full 74.04
_diffrn_reflns_theta_max 74.04
_diffrn_reflns_theta_min 6.39
_diffrn_standards_decay_% negligible
_exptl_absorpt_coefficient_mu 0.840
_exptl_absorpt_correction_T_max 1.00000
_exptl_absorpt_correction_T_min 0.72799
_exptl_absorpt_correction_type multi-scan
_exptl_absorpt_process_details
;
CrysAlisPro, Agilent Technologies,
Version 1.171.34.49 (release 20-01-2011 CrysAlis171 .NET)
(compiled Jan 20 2011,15:58:25)
Empirical absorption correction using spherical harmonics,
implemented in SCALE3 ABSPACK scaling algorithm.
;
_exptl_crystal_colour colorless
_exptl_crystal_density_diffrn 1.368
_exptl_crystal_density_method 'not measured'
_exptl_crystal_description prism
_exptl_crystal_F_000 672
_exptl_crystal_size_max 0.46
_exptl_crystal_size_mid 0.27
_exptl_crystal_size_min 0.06
_refine_diff_density_max 0.205
_refine_diff_density_min -0.149
_refine_diff_density_rms 0.035
_refine_ls_abs_structure_details 'Flack H D (1983), Acta Cryst. A39, 876-881'
_refine_ls_abs_structure_Flack -0.1(2)
_refine_ls_extinction_coef 0.0126(13)
_refine_ls_extinction_expression Fc^*^=kFc[1+0.001xFc^2^\l^3^/sin(2\q)]^-1/4^
_refine_ls_extinction_method SHELXL
_refine_ls_goodness_of_fit_ref 1.030
_refine_ls_hydrogen_treatment mixed
_refine_ls_matrix_type full
_refine_ls_number_parameters 215
_refine_ls_number_reflns 2963
_refine_ls_number_restraints 0
_refine_ls_restrained_S_all 1.030
_refine_ls_R_factor_all 0.0414
_refine_ls_R_factor_gt 0.0388
_refine_ls_shift/su_max 0.012
_refine_ls_shift/su_mean 0.000
_refine_ls_structure_factor_coef Fsqd
_refine_ls_weighting_details 'calc w=1/[\s^2^(Fo^2^)+(0.0774P)^2^+0.0231P] where P=(Fo^2^+2Fc^2^)/3'
_refine_ls_weighting_scheme calc
_refine_ls_wR_factor_gt 0.1097
_refine_ls_wR_factor_ref 0.1143
_reflns_number_gt 2766
_reflns_number_total 2963
_reflns_threshold_expression >2\s(I)
_cod_data_source_file ol3008588_si_002.cif
_cod_data_source_block s97
_cod_depositor_comments 'Adding full bibliography for 1507690.cif.'
_cod_original_sg_symbol_H-M P21212
_cod_database_code 1507690

loop_
_symmetry_equiv_pos_as_xyz
'x, y, z'
'-x, -y, z'
'-x+1/2, y+1/2, -z'
'x+1/2, -y+1/2, -z'

loop_
_atom_site_label
_atom_site_type_symbol
_atom_site_fract_x
_atom_site_fract_y
_atom_site_fract_z
_atom_site_U_iso_or_equiv
_atom_site_adp_type
_atom_site_occupancy
_atom_site_symmetry_multiplicity
_atom_site_calc_flag
_atom_site_refinement_flags
C1 C 0.90692(9) 0.63457(12) 0.6632(2) 0.0423(4) Uani 1 1 d .
C2 C 0.91973(12) 0.69542(15) 0.8184(3) 0.0535(4) Uani 1 1 d .
H2 H 0.8969 0.6802 0.9383 0.064 Uiso 1 1 calc R
C3 C 0.96635(13) 0.77918(15) 0.7976(3) 0.0583(5) Uani 1 1 d .
H3 H 0.9750 0.8194 0.9029 0.070 Uiso 1 1 calc R
C4 C 0.99950(13) 0.80179(15) 0.6196(3) 0.0602(5) Uani 1 1 d .
H4 H 1.0307 0.8576 0.6047 0.072 Uiso 1 1 calc R
C5 C 0.98680(14) 0.74272(17) 0.4649(3) 0.0642(6) Uani 1 1 d .
H5 H 1.0089 0.7587 0.3446 0.077 Uiso 1 1 calc R
C6 C 0.94063(12) 0.65823(15) 0.4871(3) 0.0549(5) Uani 1 1 d .
H6 H 0.9327 0.6178 0.3817 0.066 Uiso 1 1 calc R
C7 C 0.85725(9) 0.54187(12) 0.6890(3) 0.0430(4) Uani 1 1 d .
H7 H 0.8546 0.5074 0.5656 0.052 Uiso 1 1 calc R
C8 C 0.83842(10) 0.42899(13) 0.9499(3) 0.0457(4) Uani 1 1 d .
C9 C 0.87694(16) 0.4044(2) 1.1465(4) 0.0755(7) Uani 1 1 d .
H9A H 0.9016 0.4609 1.2017 0.113 Uiso 1 1 calc R
H9B H 0.9193 0.3563 1.1299 0.113 Uiso 1 1 calc R
H9C H 0.8341 0.3806 1.2313 0.113 Uiso 1 1 calc R
C10 C 0.80535(11) 0.33604(13) 0.8584(3) 0.0490(4) Uani 1 1 d .
C11 C 0.7618(2) 0.26519(19) 0.5664(4) 0.0874(8) Uani 1 1 d .
H11A H 0.7089 0.2507 0.6251 0.131 Uiso 1 1 calc R
H11B H 0.7976 0.2100 0.5737 0.131 Uiso 1 1 calc R
H11C H 0.7534 0.2823 0.4334 0.131 Uiso 1 1 calc R
C12 C 0.76702(9) 0.50360(12) 0.9665(2) 0.0390(3) Uani 1 1 d .
H12 H 0.7836 0.5502 1.0654 0.047 Uiso 1 1 calc R
C13 C 0.76788(9) 0.55579(11) 0.7695(2) 0.0377(3) Uani 1 1 d .
H13 H 0.7596 0.6243 0.7936 0.045 Uiso 1 1 calc R
C14 C 0.69918(10) 0.52223(13) 0.6344(3) 0.0476(4) Uani 1 1 d .
C15 C 0.62115(10) 0.48555(14) 0.7373(3) 0.0537(5) Uani 1 1 d .
H15 H 0.5797 0.4625 0.6438 0.064 Uiso 1 1 calc R
C16 C 0.68077(10) 0.46547(13) 1.0220(3) 0.0459(4) Uani 1 1 d .
H16 H 0.6836 0.4261 1.1392 0.055 Uiso 1 1 calc R
C17 C 0.61775(11) 0.54557(16) 1.0443(3) 0.0610(5) Uani 1 1 d .
H17A H 0.5727 0.5270 1.1305 0.073 Uiso 1 1 calc R
H17B H 0.6441 0.6031 1.0939 0.073 Uiso 1 1 calc R
N1 N 0.89800(8) 0.48167(11) 0.8348(3) 0.0538(4) Uani 1 1 d .
O1 O 0.80032(9) 0.34375(10) 0.6669(2) 0.0565(4) Uani 1 1 d .
O2 O 0.78623(12) 0.26566(11) 0.9476(3) 0.0728(5) Uani 1 1 d .
O3 O 0.70356(10) 0.52589(12) 0.4609(2) 0.0673(4) Uani 1 1 d .
O4 O 0.64508(7) 0.41235(9) 0.86282(19) 0.0481(3) Uani 1 1 d .
O5 O 0.58759(8) 0.55998(11) 0.8522(3) 0.0682(4) Uani 1 1 d .
H1 H 0.9372(18) 0.443(2) 0.778(4) 0.093(10) Uiso 1 1 d .

loop_
_atom_site_aniso_label
_atom_site_aniso_U_11
_atom_site_aniso_U_22
_atom_site_aniso_U_33
_atom_site_aniso_U_23
_atom_site_aniso_U_13
_atom_site_aniso_U_12
C1 0.0375(7) 0.0373(8) 0.0521(9) -0.0029(7) 0.0042(6) -0.0023(6)
C2 0.0563(9) 0.0500(10) 0.0542(10) -0.0053(9) 0.0064(8) -0.0114(8)
C3 0.0591(10) 0.0476(11) 0.0683(11) -0.0112(10) 0.0014(9) -0.0136(9)
C4 0.0532(8) 0.0442(10) 0.0833(13) -0.0040(10) 0.0102(10) -0.0121(8)
C5 0.0708(13) 0.0570(12) 0.0649(12) -0.0022(11) 0.0248(10) -0.0131(10)
C6 0.0592(10) 0.0496(10) 0.0558(10) -0.0102(9) 0.0133(8) -0.0086(8)
C7 0.0421(7) 0.0363(8) 0.0505(8) -0.0054(7) 0.0055(6) -0.0046(6)
C8 0.0427(7) 0.0408(9) 0.0535(9) 0.0042(8) -0.0049(7) 0.0057(7)
C9 0.0752(13) 0.0775(16) 0.0738(15) 0.0091(13) -0.0276(11) 0.0102(12)
C10 0.0475(8) 0.0355(8) 0.0639(10) 0.0055(8) 0.0069(7) 0.0074(7)
C11 0.119(2) 0.0525(13) 0.0908(18) -0.0212(14) 0.0040(16) -0.0242(14)
C12 0.0377(6) 0.0359(7) 0.0435(7) -0.0036(7) -0.0003(5) 0.0014(6)
C13 0.0365(6) 0.0300(7) 0.0467(8) -0.0020(6) -0.0028(6) -0.0008(5)
C14 0.0488(8) 0.0373(9) 0.0568(10) 0.0044(8) -0.0135(7) -0.0020(7)
C15 0.0423(7) 0.0472(10) 0.0717(11) 0.0017(10) -0.0144(8) -0.0068(7)
C16 0.0460(8) 0.0416(8) 0.0501(8) -0.0046(8) 0.0076(6) -0.0022(7)
C17 0.0455(8) 0.0546(11) 0.0829(14) -0.0113(12) 0.0158(8) 0.0014(8)
N1 0.0337(6) 0.0420(8) 0.0858(11) 0.0087(9) 0.0014(7) 0.0028(5)
O1 0.0690(8) 0.0369(7) 0.0636(8) -0.0065(6) 0.0076(6) -0.0079(6)
O2 0.0890(11) 0.0387(7) 0.0906(11) 0.0199(8) 0.0103(9) 0.0014(7)
O3 0.0829(9) 0.0692(10) 0.0498(7) 0.0110(7) -0.0199(7) -0.0119(8)
O4 0.0457(6) 0.0384(6) 0.0601(7) -0.0007(6) 0.0009(5) -0.0067(5)
O5 0.0423(6) 0.0560(9) 0.1063(12) -0.0040(8) -0.0021(7) 0.0094(5)

loop_
_atom_type_symbol
_atom_type_description
_atom_type_scat_dispersion_real
_atom_type_scat_dispersion_imag
_atom_type_scat_source
C C 0.0181 0.0091 'International Tables Vol C Tables 4.2.6.8 and 6.1.1.4'
H H 0.0000 0.0000 'International Tables Vol C Tables 4.2.6.8 and 6.1.1.4'
N N 0.0311 0.0180 'International Tables Vol C Tables 4.2.6.8 and 6.1.1.4'
O O 0.0492 0.0322 'International Tables Vol C Tables 4.2.6.8 and 6.1.1.4'

loop_
_geom_angle_atom_site_label_1
_geom_angle_atom_site_label_2
_geom_angle_atom_site_label_3
_geom_angle
C6 C1 C2 118.85(16)
C6 C1 C7 120.75(16)
C2 C1 C7 120.39(15)
C1 C2 C3 120.91(18)
C4 C3 C2 119.38(19)
C5 C4 C3 120.30(18)
C4 C5 C6 120.08(19)
C1 C6 C5 120.47(18)
N1 C7 C1 109.60(13)
N1 C7 C13 103.59(13)
C1 C7 C13 114.55(13)
N1 C8 C9 109.83(16)
N1 C8 C10 115.48(16)
C9 C8 C10 108.31(17)
N1 C8 C12 100.60(13)
C9 C8 C12 112.38(16)
C10 C8 C12 110.19(13)
O2 C10 O1 124.2(2)
O2 C10 C8 124.6(2)
O1 C10 C8 111.21(16)
C16 C12 C13 113.20(13)
C16 C12 C8 116.68(14)
C13 C12 C8 104.18(13)
C14 C13 C7 114.10(14)
C14 C13 C12 113.03(13)
C7 C13 C12 105.47(12)
O3 C14 C13 124.02(17)
O3 C14 C15 121.83(16)
C13 C14 C15 114.12(15)
O4 C15 O5 107.03(16)
O4 C15 C14 108.22(13)
O5 C15 C14 109.00(15)
O4 C16 C17 101.22(15)
O4 C16 C12 110.13(13)
C17 C16 C12 111.63(14)
O5 C17 C16 103.54(16)
C8 N1 C7 112.28(13)
C10 O1 C11 116.44(19)
C15 O4 C16 101.90(14)
C15 O5 C17 106.94(15)

loop_
_geom_bond_atom_site_label_1
_geom_bond_atom_site_label_2
_geom_bond_distance
C1 C6 1.371(2)
C1 C2 1.384(2)
C1 C7 1.528(2)
C2 C3 1.393(3)
C3 C4 1.376(3)
C4 C5 1.366(3)
C5 C6 1.399(3)
C7 N1 1.465(2)
C7 C13 1.5440(19)
C8 N1 1.442(2)
C8 C9 1.531(3)
C8 C10 1.537(3)
C8 C12 1.548(2)
C10 O2 1.199(2)
C10 O1 1.331(3)
C11 O1 1.436(3)
C12 C16 1.526(2)
C12 C13 1.545(2)
C13 C14 1.515(2)
C14 O3 1.202(3)
C14 C15 1.523(3)
C15 O4 1.394(2)
C15 O5 1.413(3)
C16 O4 1.444(2)
C16 C17 1.512(3)
C17 O5 1.427(3)

loop_
_cod_related_entry_id
_cod_related_entry_database
_cod_related_entry_code
1 ChemSpider 30651891
